data_1566385
loop_
_publ_author_name
'Birchall, Lee'
'Truccolo, Giada'
'Jackson, Lewis'
'Shepherd, Helena Jane'

_publ_section_title
;
 Co-crystallisation as a Modular Approach to the Discovery of
 Spin-Crossover Materials
;
_journal_name_full 'Chemical Science'
_journal_paper_doi 10.1039/D1SC04956A
_journal_year 2022
_chemical_formula_moiety 'C22 H18 Fe N10, 2(B F4), 2(C10 H8 N4)'
_chemical_formula_sum 'C42 H34 B2 F8 Fe N18'
_chemical_formula_weight 1020.34
_space_group_crystal_system triclinic
_space_group_IT_number 2
_space_group_name_Hall '-P 1'
_space_group_name_H-M_alt 'P -1'
_atom_sites_solution_hydrogens geom
_audit_creation_date 2021-08-10
_audit_creation_method
;
Olex2 1.3
(compiled 2020.11.12 svn.r5f609507 for OlexSys, GUI svn.r6272)
;
_audit_update_record
;
2021-08-11 deposited with the CCDC.	2022-02-17 downloaded from the CCDC.
;
_cell_angle_alpha 92.684(4)
_cell_angle_beta 100.135(4)
_cell_angle_gamma 94.567(3)
_cell_formula_units_Z 2
_cell_length_a 9.8200(4)
_cell_length_b 10.0724(4)
_cell_length_c 22.5535(12)
_cell_measurement_reflns_used 5067
_cell_measurement_temperature 110.00(10)
_cell_measurement_theta_max 71.8250
_cell_measurement_theta_min 4.3630
_cell_volume 2184.80(17)
_computing_cell_refinement 'CrysAlisPro 1.171.40.67a (Rigaku OD, 2019)'
_computing_data_collection 'CrysAlisPro 1.171.40.67a (Rigaku OD, 2019)'
_computing_data_reduction 'CrysAlisPro 1.171.40.67a (Rigaku OD, 2019)'
_computing_molecular_graphics 'Olex2 1.3 (Dolomanov et al., 2009)'
_computing_publication_material 'Olex2 1.3 (Dolomanov et al., 2009)'
_computing_structure_refinement 'SHELXL 2013/4 (Sheldrick, 2015)'
_diffrn_ambient_environment N~2~
_diffrn_ambient_temperature 110.00(10)
_diffrn_detector 'CCD plate'
_diffrn_detector_area_resol_mean 5.2887
_diffrn_detector_type AtlasS2
_diffrn_measured_fraction_theta_full 0.993
_diffrn_measured_fraction_theta_max 0.964
_diffrn_measurement_details
;
List of Runs (angles in degrees, time in seconds):

  # Type    Start    End  Width  t~exp~   \w     \q     \k     \f   Frames
#--------------------------------------------------------------------------
  1  \w    -70.00  31.00   1.00    2.00    --  -42.28  57.00 -90.00  101
  2  \w    -92.00  -2.00   1.00    2.00    --  -42.28 125.00  30.00   90
  3  \w    -62.00  31.00   1.00    2.00    --  -42.28  57.00 150.00   93
  4  \w    -71.00  34.00   1.00    2.00    --  -42.28  77.00   0.00  105
  5  \w     88.00 126.00   1.00    8.00    --  103.72 -30.00 120.00   38
  6  \w     37.00  70.00   1.00    8.00    --  103.72 -94.00  90.00   33
  7  \w    100.00 130.00   1.00    8.00    --  103.72 -30.00 -30.00   30
  8  \w     90.00 115.00   1.00    8.00    --  103.72-125.00-180.00   25
  9  \w     36.00  63.00   1.00    8.00    --  103.72 -30.00 120.00   27
 10  \w     60.00 114.00   1.00    8.00    --  103.72-125.00 -30.00   54
 11  \w     94.00 134.00   1.00    8.00    --  103.72 125.00 120.00   40
 12  \w     79.00 176.00   1.00    8.00    --  103.72  45.00 -60.00   97
 13  \w     92.00 117.00   1.00    8.00    --  103.72-125.00 -60.00   25
 14  \w     90.00 177.00   1.00    8.00    --  103.72  45.00-150.00   87
 15  \w     34.00  68.00   1.00    8.00    --  103.72-125.00 -60.00   34
 16  \w     43.00 109.00   1.00    8.00    --  103.72 -94.00  30.00   66
 17  \w     97.00 122.00   1.00    8.00    --  103.72 125.00-120.00   25
 18  \w    117.00 172.00   1.00    8.00    --  103.72 125.00  90.00   55
 19  \w     28.00  77.00   1.00    8.00    --  103.72 -30.00 -30.00   49
 20  \w     28.00 135.00   1.00    8.00    --  103.72 -77.00 120.00  107
;
_diffrn_measurement_device 'four-circle diffractometer'
_diffrn_measurement_device_type 'SuperNova, Dual, Cu at home/near, AtlasS2'
_diffrn_measurement_method '\w scans'
_diffrn_orient_matrix_type 'CrysAlisPro convention (1999,Acta A55,543-557)'
_diffrn_orient_matrix_UB_11 0.0191905000
_diffrn_orient_matrix_UB_12 0.0066215000
_diffrn_orient_matrix_UB_13 -0.0661688000
_diffrn_orient_matrix_UB_21 0.0803049000
_diffrn_orient_matrix_UB_22 0.1386301000
_diffrn_orient_matrix_UB_23 0.0151192000
_diffrn_orient_matrix_UB_31 0.1370591000
_diffrn_orient_matrix_UB_32 -0.0661163000
_diffrn_orient_matrix_UB_33 0.0150533000
_diffrn_radiation_monochromator mirror
_diffrn_radiation_probe x-ray
_diffrn_radiation_type 'Cu K\a'
_diffrn_radiation_wavelength 1.54184
_diffrn_reflns_av_R_equivalents 0.0379
_diffrn_reflns_av_unetI/netI 0.0535
_diffrn_reflns_Laue_measured_fraction_full 0.993
_diffrn_reflns_Laue_measured_fraction_max 0.964
_diffrn_reflns_limit_h_max 12
_diffrn_reflns_limit_h_min -6
_diffrn_reflns_limit_k_max 12
_diffrn_reflns_limit_k_min -12
_diffrn_reflns_limit_l_max 27
_diffrn_reflns_limit_l_min -27
_diffrn_reflns_number 15714
_diffrn_reflns_point_group_measured_fraction_full 0.993
_diffrn_reflns_point_group_measured_fraction_max 0.964
_diffrn_reflns_theta_full 67.684
_diffrn_reflns_theta_max 71.966
_diffrn_reflns_theta_min 3.990
_diffrn_source 'micro-focus sealed X-ray tube'
_diffrn_source_type 'SuperNova (Cu) X-ray Source'
_exptl_absorpt_coefficient_mu 3.568
_exptl_absorpt_correction_T_max 1.000
_exptl_absorpt_correction_T_min 0.515
_exptl_absorpt_correction_type gaussian
_exptl_absorpt_process_details
;
CrysAlisPro 1.171.40.67a (Rigaku Oxford Diffraction, 2019)
Numerical absorption correction based on gaussian integration over
			a multifaceted crystal model
Empirical absorption correction using spherical harmonics,
 implemented in SCALE3 ABSPACK scaling algorithm.
;
_exptl_crystal_colour red
_exptl_crystal_colour_primary red
_exptl_crystal_density_diffrn 1.551
_exptl_crystal_description plate
_exptl_crystal_F_000 1040
_exptl_crystal_size_max 0.319
_exptl_crystal_size_mid 0.181
_exptl_crystal_size_min 0.051
_refine_diff_density_max 1.579
_refine_diff_density_min -0.895
_refine_diff_density_rms 0.083
_refine_ls_extinction_method none
_refine_ls_goodness_of_fit_ref 1.032
_refine_ls_hydrogen_treatment constr
_refine_ls_matrix_type full
_refine_ls_number_parameters 640
_refine_ls_number_reflns 8279
_refine_ls_number_restraints 37
_refine_ls_restrained_S_all 1.068
_refine_ls_R_factor_all 0.0796
_refine_ls_R_factor_gt 0.0693
_refine_ls_shift/su_max 0.000
_refine_ls_shift/su_mean 0.000
_refine_ls_structure_factor_coef Fsqd
_refine_ls_weighting_details 'w=1/[\s^2^(Fo^2^)+(0.1104P)^2^+2.1312P] where P=(Fo^2^+2Fc^2^)/3'
_refine_ls_weighting_scheme calc
_refine_ls_wR_factor_gt 0.1818
_refine_ls_wR_factor_ref 0.1936
_reflns_Friedel_coverage 0.000
_reflns_number_gt 7005
_reflns_number_total 8279
_reflns_threshold_expression 'I > 2\s(I)'
_cod_data_source_file d1sc04956a1.cif
_cod_data_source_block ltb-115-002y_110_red_ref
_cod_original_cell_volume 2184.79(17)
_cod_database_code 1566385
_shelxl_version_number 2013-4
_chemical_oxdiff_formula 'Fe C42 H34 N18 B2 F8'
_shelx_space_group_comment
;
The symmetry employed for this shelxl refinement is uniquely defined
by the following loop, which should always be used as a source of
symmetry information in preference to the above space-group names.
They are only intended as comments.
;
_reflns_odcompleteness_completeness 99.45
_reflns_odcompleteness_iscentric 1
_reflns_odcompleteness_theta 66.97
_olex2_refinement_description
;
1. Fixed Uiso
 At 1.2 times of:
  All C(H) groups, All N(H) groups
2. Restrained distances
 F6-B2 \\sim F7-B2 \\sim F8-B2 \\sim F5-B2
 with sigma of 0.002
 F6-F7 \\sim F8-F5
 with sigma of 0.002
3. Rigid body (RIGU) restrains
 F6, F8, B2, F7, F5
 with sigma for 1-2 distances of 0.004 and sigma for 1-3 distances of 0.004
4.a Aromatic/amide H refined with riding coordinates:
 N1(H1), N10(H10), N5(H5), N6(H6), C18(H18), C30(H30), C2(H2), C16(H16),
 C29(H29), C31(H31), C13(H13), C1(H1a), C7(H7), C22(H22), C32(H32), C17(H17),
 C6(H6a), C21(H21), C5(H5a), C35(H35), C39(H39), C42(H42), C10(H10a), C40(H40),
 C11(H11), C41(H41), C25(H25), C12(H12), C23(H23), C36(H36), C33(H33), C24(H24),
  C34(H34), C26(H26)
;
_olex2_submission_special_instructions 'No special instructions were received'
_oxdiff_exptl_absorpt_empirical_details
;
Empirical correction (ABSPACK) includes:
- Absorption correction using spherical harmonics
- Frame scaling
;
_oxdiff_exptl_absorpt_empirical_full_max 1.282
_oxdiff_exptl_absorpt_empirical_full_min 0.825

loop_
_space_group_symop_operation_xyz
'x, y, z'
'-x, -y, -z'

loop_
_atom_site_label
_atom_site_type_symbol
_atom_site_fract_x
_atom_site_fract_y
_atom_site_fract_z
_atom_site_U_iso_or_equiv
_atom_site_adp_type
_atom_site_occupancy
_atom_site_site_symmetry_order
_atom_site_calc_flag
_atom_site_refinement_flags_posn
_atom_site_refinement_flags_adp
_atom_site_refinement_flags_occupancy
_atom_site_disorder_assembly
_atom_site_disorder_group
Fe1 Fe 0.51068(5) 0.77499(5) 0.75174(2) 0.02596(16) Uani 1 1 d . . . . .
F4 F 0.9475(3) 0.8421(3) 0.49841(13) 0.0580(7) Uani 1 1 d . . . . .
F1 F 0.7368(3) 0.7341(3) 0.46079(13) 0.0543(7) Uani 1 1 d . . . . .
F2 F 0.8537(3) 0.6832(3) 0.55191(13) 0.0604(7) Uani 1 1 d . . . . .
F3 F 0.9290(3) 0.6239(3) 0.46525(16) 0.0634(8) Uani 1 1 d . . . . .
N8 N 0.6129(3) 0.7186(3) 0.82723(13) 0.0276(6) Uani 1 1 d . . . . .
N4 N 0.3439(3) 0.6422(3) 0.73162(14) 0.0314(6) Uani 1 1 d . . . . .
N2 N 0.6359(3) 0.9366(3) 0.74240(14) 0.0309(6) Uani 1 1 d . . . . .
N1 N 0.7560(3) 0.9995(3) 0.77161(15) 0.0339(7) Uani 1 1 d . . . . .
H1 H 0.8104 0.9675 0.8005 0.041 Uiso 1 1 calc R U . . .
N10 N 0.3341(3) 0.9677(3) 0.81240(15) 0.0342(7) Uani 1 1 d . . . . .
H10 H 0.2817 0.9908 0.7806 0.041 Uiso 1 1 calc R U . . .
N7 N 0.6319(3) 0.6469(3) 0.72127(14) 0.0318(6) Uani 1 1 d . . . . .
N9 N 0.4294(3) 0.8779(3) 0.81262(14) 0.0307(6) Uani 1 1 d . . . . .
N3 N 0.4068(3) 0.8477(3) 0.68028(14) 0.0297(6) Uani 1 1 d . . . . .
N14 N 0.4399(3) 0.4005(3) 0.84489(17) 0.0383(7) Uani 1 1 d . . . . .
N5 N 0.2903(3) 0.5348(3) 0.75533(16) 0.0358(7) Uani 1 1 d . . . . .
H5 H 0.3288 0.5011 0.7877 0.043 Uiso 1 1 calc R U . . .
N13 N 0.7171(3) 0.2176(3) 0.97200(16) 0.0361(7) Uani 1 1 d . . . . .
N17 N 0.1958(3) 0.7645(3) 0.42277(15) 0.0368(7) Uani 1 1 d . . . . .
N18 N 0.4985(3) 0.6606(4) 0.56364(15) 0.0410(8) Uani 1 1 d . . . . .
N6 N 0.6585(3) 0.6009(3) 0.66823(15) 0.0377(7) Uani 1 1 d . . . . .
H6 H 0.6186 0.6238 0.6336 0.045 Uiso 1 1 calc R U . . .
N12 N 0.7515(3) 0.2836(4) 1.02108(17) 0.0417(8) Uani 1 1 d . . . . .
N16 N 0.1847(4) 0.8882(3) 0.42222(16) 0.0401(7) Uani 1 1 d . . . . .
N11 N 1.0424(4) 0.1242(4) 1.15175(17) 0.0451(8) Uani 1 1 d . . . . .
C3 C 0.5816(4) 1.0201(4) 0.70127(16) 0.0311(7) Uani 1 1 d . . . . .
C15 C 0.7068(3) 0.6269(3) 0.82633(17) 0.0303(7) Uani 1 1 d . . . . .
C20 C 0.4885(4) 0.8703(4) 0.87052(17) 0.0321(7) Uani 1 1 d . . . . .
C14 C 0.7159(4) 0.5872(3) 0.76469(17) 0.0312(7) Uani 1 1 d . . . . .
C19 C 0.5944(4) 0.7759(3) 0.88040(16) 0.0300(7) Uani 1 1 d . . . . .
C9 C 0.2526(4) 0.6629(4) 0.68194(17) 0.0320(7) Uani 1 1 d . . . . .
N15 N -0.1241(4) 0.9949(4) 0.28454(17) 0.0513(10) Uani 1 1 d . . . . .
C4 C 0.4502(4) 0.9685(4) 0.66328(17) 0.0315(7) Uani 1 1 d . . . . .
C8 C 0.2860(4) 0.7823(4) 0.65161(17) 0.0316(7) Uani 1 1 d . . . . .
C28 C 0.6197(4) 0.2802(4) 0.92979(18) 0.0337(8) Uani 1 1 d . . . . .
C18 C 0.6701(4) 0.7425(4) 0.93439(18) 0.0359(8) Uani 1 1 d . . . . .
H18 H 0.6591 0.7846 0.9706 0.043 Uiso 1 1 calc R U . . .
C30 C 0.6189(4) 0.2536(4) 0.86949(19) 0.0371(8) Uani 1 1 d . . . . .
H30 H 0.6774 0.1945 0.8567 0.045 Uiso 1 1 calc R U . . .
C2 C 0.6701(4) 1.1377(4) 0.70498(19) 0.0379(8) Uani 1 1 d . . . . .
H2 H 0.6572 1.2118 0.6822 0.046 Uiso 1 1 calc R U . . .
C16 C 0.7819(4) 0.5865(4) 0.87923(18) 0.0347(8) Uani 1 1 d . . . . .
H16 H 0.8437 0.5215 0.8781 0.042 Uiso 1 1 calc R U . . .
C29 C 0.5254(4) 0.3628(4) 0.9478(2) 0.0382(8) Uani 1 1 d . . . . .
H29 H 0.5219 0.3794 0.9884 0.046 Uiso 1 1 calc R U . . .
C31 C 0.4374(4) 0.4192(4) 0.9033(2) 0.0397(9) Uani 1 1 d . . . . .
H31 H 0.3728 0.4731 0.9148 0.048 Uiso 1 1 calc R U . . .
C38 C 0.3028(4) 0.7316(4) 0.46994(18) 0.0349(8) Uani 1 1 d . . . . .
C13 C 0.7965(4) 0.5018(4) 0.7373(2) 0.0402(9) Uani 1 1 d . . . . .
H13 H 0.8625 0.4487 0.7562 0.048 Uiso 1 1 calc R U . . .
C1 C 0.7802(4) 1.1192(4) 0.74985(19) 0.0388(8) Uani 1 1 d . . . . .
H1A H 0.8580 1.1792 0.7628 0.047 Uiso 1 1 calc R U . . .
C7 C 0.2071(4) 0.8344(4) 0.60217(17) 0.0365(8) Uani 1 1 d . . . . .
H7 H 0.1265 0.7869 0.5813 0.044 Uiso 1 1 calc R U . . .
C22 C 0.3327(4) 1.0156(4) 0.86842(19) 0.0386(8) Uani 1 1 d . . . . .
H22 H 0.2756 1.0785 0.8792 0.046 Uiso 1 1 calc R U . . .
C32 C 0.5288(4) 0.3170(4) 0.8283(2) 0.0386(8) Uani 1 1 d . . . . .
H32 H 0.5296 0.3012 0.7874 0.046 Uiso 1 1 calc R U . . .
C17 C 0.7634(4) 0.6448(4) 0.93395(18) 0.0375(8) Uani 1 1 d . . . . .
H17 H 0.8127 0.6189 0.9700 0.045 Uiso 1 1 calc R U . . .
C37 C 0.0748(4) 0.9191(4) 0.37594(18) 0.0393(9) Uani 1 1 d . . . . .
C6 C 0.2509(4) 0.9584(4) 0.58457(17) 0.0381(9) Uani 1 1 d . . . . .
H6A H 0.1990 0.9950 0.5518 0.046 Uiso 1 1 calc R U . . .
C21 C 0.4295(4) 0.9565(4) 0.90741(19) 0.0393(9) Uani 1 1 d . . . . .
H21 H 0.4513 0.9704 0.9492 0.047 Uiso 1 1 calc R U . . .
C5 C 0.3725(4) 1.0281(4) 0.61593(17) 0.0361(8) Uani 1 1 d . . . . .
H5A H 0.4010 1.1127 0.6054 0.043 Uiso 1 1 calc R U . . .
C35 C -0.0376(4) 0.8310(5) 0.3529(2) 0.0449(10) Uani 1 1 d . . . . .
H35 H -0.0486 0.7468 0.3676 0.054 Uiso 1 1 calc R U . . .
C39 C 0.2813(4) 0.6120(4) 0.49554(19) 0.0394(9) Uani 1 1 d . . . . .
H39 H 0.2025 0.5540 0.4813 0.047 Uiso 1 1 calc R U . . .
C42 C 0.5191(4) 0.7726(4) 0.5364(2) 0.0430(9) Uani 1 1 d . . . . .
H42 H 0.6018 0.8259 0.5494 0.052 Uiso 1 1 calc R U . . .
C10 C 0.1399(4) 0.5664(4) 0.6737(2) 0.0431(9) Uani 1 1 d . . . . .
H10A H 0.0629 0.5577 0.6428 0.052 Uiso 1 1 calc R U . . .
C27 C 0.8512(4) 0.2246(4) 1.0640(2) 0.0416(9) Uani 1 1 d . . . . .
C40 C 0.4244(4) 0.8140(4) 0.4898(2) 0.0403(9) Uani 1 1 d . . . . .
H40 H 0.4412 0.8941 0.4724 0.048 Uiso 1 1 calc R U . . .
C11 C 0.1680(4) 0.4871(4) 0.7215(2) 0.0443(9) Uani 1 1 d . . . . .
H11 H 0.1121 0.4132 0.7291 0.053 Uiso 1 1 calc R U . . .
C41 C 0.3806(4) 0.5809(4) 0.54309(18) 0.0391(8) Uani 1 1 d . . . . .
H41 H 0.3658 0.5019 0.5617 0.047 Uiso 1 1 calc R U . . .
C25 C 0.8743(4) 0.2789(4) 1.1221(2) 0.0419(9) Uani 1 1 d . . . . .
H25 H 0.8263 0.3496 1.1327 0.050 Uiso 1 1 calc R U . . .
C12 C 0.7558(4) 0.5144(4) 0.6766(2) 0.0435(9) Uani 1 1 d . . . . .
H12 H 0.7903 0.4699 0.6461 0.052 Uiso 1 1 calc R U . . .
C23 C 0.9708(4) 0.2257(4) 1.1644(2) 0.0429(9) Uani 1 1 d . . . . .
H23 H 0.9867 0.2626 1.2038 0.051 Uiso 1 1 calc R U . . .
C36 C 0.0866(5) 1.0484(4) 0.3553(2) 0.0460(10) Uani 1 1 d . . . . .
H36 H 0.1606 1.1101 0.3719 0.055 Uiso 1 1 calc R U . . .
C33 C -0.1350(5) 0.8729(5) 0.3062(2) 0.0512(11) Uani 1 1 d . . . . .
H33 H -0.2109 0.8137 0.2892 0.061 Uiso 1 1 calc R U . . .
C24 C 1.0173(5) 0.0723(6) 1.0953(2) 0.0615(14) Uani 1 1 d . . . . .
H24 H 1.0654 0.0005 1.0860 0.074 Uiso 1 1 calc R U . . .
C34 C -0.0148(5) 1.0796(5) 0.3100(2) 0.0494(10) Uani 1 1 d . . . . .
H34 H -0.0079 1.1647 0.2960 0.059 Uiso 1 1 calc R U . . .
C26 C 0.9234(5) 0.1191(6) 1.0496(2) 0.0638(15) Uani 1 1 d . . . . .
H26 H 0.9094 0.0807 1.0104 0.077 Uiso 1 1 calc R U . . .
B1 B 0.8667(5) 0.7218(5) 0.4943(2) 0.0418(10) Uani 1 1 d . . . . .
F8 F 0.1643(3) 0.2475(3) 0.92127(12) 0.0602(7) Uani 1 1 d D U . . .
F7 F -0.0640(3) 0.2538(4) 0.88199(19) 0.0904(12) Uani 1 1 d D U . . .
F5 F 0.0910(5) 0.2494(7) 0.82341(17) 0.136(2) Uani 1 1 d D U . . .
B2 B 0.0685(2) 0.2914(3) 0.87817(15) 0.0511(12) Uani 1 1 d D U . . .
F6 F 0.0883(5) 0.4250(4) 0.8790(4) 0.203(4) Uani 1 1 d D U . . .

loop_
_atom_site_aniso_label
_atom_site_aniso_U_11
_atom_site_aniso_U_22
_atom_site_aniso_U_33
_atom_site_aniso_U_23
_atom_site_aniso_U_13
_atom_site_aniso_U_12
Fe1 0.0215(3) 0.0273(3) 0.0281(3) 0.0021(2) -0.0004(2) 0.00654(19)
F4 0.0528(15) 0.0468(15) 0.0647(17) 0.0163(12) -0.0140(13) -0.0071(12)
F1 0.0333(12) 0.0595(16) 0.0676(18) 0.0109(13) -0.0005(12) 0.0059(11)
F2 0.080(2) 0.0474(15) 0.0487(15) 0.0071(12) 0.0006(14) -0.0034(13)
F3 0.0577(16) 0.0504(16) 0.092(2) 0.0131(15) 0.0310(16) 0.0188(13)
N8 0.0231(13) 0.0264(14) 0.0328(15) 0.0022(11) 0.0028(11) 0.0039(11)
N4 0.0268(14) 0.0318(15) 0.0361(16) 0.0036(12) 0.0037(12) 0.0102(11)
N2 0.0271(14) 0.0265(14) 0.0379(16) -0.0001(12) 0.0009(12) 0.0071(11)
N1 0.0285(15) 0.0306(15) 0.0404(17) -0.0033(12) 0.0004(13) 0.0046(12)
N10 0.0287(15) 0.0308(15) 0.0435(18) 0.0007(13) 0.0047(13) 0.0108(12)
N7 0.0279(14) 0.0338(15) 0.0316(15) -0.0015(12) 0.0009(12) 0.0015(12)
N9 0.0273(14) 0.0327(15) 0.0321(15) 0.0011(12) 0.0026(12) 0.0090(12)
N3 0.0260(14) 0.0307(15) 0.0328(15) -0.0015(12) 0.0037(12) 0.0100(11)
N14 0.0251(15) 0.0349(16) 0.055(2) 0.0088(14) 0.0048(14) 0.0048(12)
N5 0.0304(16) 0.0318(16) 0.0459(19) 0.0066(13) 0.0059(13) 0.0076(12)
N13 0.0285(15) 0.0369(17) 0.0432(18) 0.0073(14) 0.0046(13) 0.0051(12)
N17 0.0346(16) 0.0420(18) 0.0348(17) 0.0016(13) 0.0076(13) 0.0078(13)
N18 0.0316(16) 0.055(2) 0.0361(17) -0.0060(15) 0.0048(13) 0.0085(14)
N6 0.0328(16) 0.0455(18) 0.0329(16) -0.0053(13) 0.0033(13) 0.0032(13)
N12 0.0294(16) 0.0467(19) 0.047(2) 0.0021(15) -0.0011(14) 0.0081(14)
N16 0.0410(18) 0.0373(18) 0.0436(19) 0.0000(14) 0.0102(15) 0.0087(14)
N11 0.0328(17) 0.050(2) 0.049(2) 0.0068(16) -0.0016(15) 0.0017(15)
C3 0.0305(17) 0.0312(17) 0.0331(18) 0.0018(14) 0.0066(14) 0.0105(14)
C15 0.0245(16) 0.0279(17) 0.0372(19) 0.0030(14) 0.0023(14) 0.0008(13)
C20 0.0260(17) 0.0352(19) 0.0335(18) -0.0032(14) 0.0040(14) -0.0007(14)
C14 0.0252(16) 0.0273(17) 0.039(2) -0.0034(14) 0.0031(14) -0.0005(13)
C19 0.0259(16) 0.0296(17) 0.0330(18) 0.0003(13) 0.0032(14) -0.0009(13)
C9 0.0271(17) 0.0342(18) 0.0349(19) 0.0003(14) 0.0037(14) 0.0081(14)
N15 0.057(2) 0.060(2) 0.041(2) 0.0034(17) 0.0089(17) 0.035(2)
C4 0.0299(17) 0.0316(18) 0.0346(18) 0.0025(14) 0.0060(14) 0.0111(14)
C8 0.0254(17) 0.0371(19) 0.0320(18) -0.0011(14) 0.0023(14) 0.0101(14)
C28 0.0229(16) 0.0310(18) 0.047(2) 0.0059(15) 0.0044(15) 0.0009(13)
C18 0.0319(18) 0.040(2) 0.0336(19) 0.0014(15) 0.0024(15) 0.0004(15)
C30 0.0291(18) 0.0329(19) 0.050(2) 0.0025(16) 0.0064(16) 0.0059(14)
C2 0.041(2) 0.0308(18) 0.044(2) 0.0005(15) 0.0130(17) 0.0066(15)
C16 0.0269(17) 0.0325(18) 0.043(2) 0.0068(15) 0.0008(15) 0.0034(14)
C29 0.0315(19) 0.037(2) 0.047(2) 0.0045(16) 0.0078(16) 0.0057(15)
C31 0.0277(18) 0.037(2) 0.055(2) 0.0061(17) 0.0082(17) 0.0069(15)
C38 0.0294(18) 0.0379(19) 0.038(2) -0.0034(15) 0.0088(15) 0.0065(14)
C13 0.0319(19) 0.0337(19) 0.055(2) -0.0043(17) 0.0082(17) 0.0066(15)
C1 0.036(2) 0.0339(19) 0.047(2) -0.0049(16) 0.0121(17) 0.0007(15)
C7 0.0322(18) 0.045(2) 0.0319(19) -0.0011(15) 0.0028(15) 0.0126(16)
C22 0.038(2) 0.0330(19) 0.046(2) -0.0052(16) 0.0129(17) 0.0064(15)
C32 0.0318(19) 0.040(2) 0.044(2) 0.0059(16) 0.0062(16) 0.0038(15)
C17 0.0310(18) 0.043(2) 0.036(2) 0.0101(16) -0.0004(15) 0.0036(15)
C37 0.039(2) 0.044(2) 0.037(2) -0.0020(16) 0.0094(16) 0.0144(17)
C6 0.038(2) 0.051(2) 0.0274(18) 0.0061(16) 0.0032(15) 0.0193(17)
C21 0.038(2) 0.041(2) 0.038(2) -0.0082(16) 0.0079(16) 0.0019(16)
C5 0.0355(19) 0.040(2) 0.0344(19) 0.0050(15) 0.0068(15) 0.0132(15)
C35 0.045(2) 0.048(2) 0.044(2) -0.0004(18) 0.0049(18) 0.0198(19)
C39 0.0326(19) 0.043(2) 0.040(2) -0.0052(16) 0.0029(16) 0.0023(16)
C42 0.0293(19) 0.052(2) 0.046(2) -0.0078(18) 0.0076(17) 0.0016(17)
C10 0.0318(19) 0.045(2) 0.049(2) -0.0014(18) 0.0019(17) -0.0019(16)
C27 0.0289(19) 0.044(2) 0.050(2) 0.0044(18) -0.0005(17) 0.0058(16)
C40 0.0323(19) 0.042(2) 0.048(2) -0.0038(17) 0.0117(17) 0.0022(16)
C11 0.036(2) 0.039(2) 0.058(3) 0.0024(18) 0.0097(19) 0.0021(16)
C41 0.040(2) 0.041(2) 0.036(2) -0.0022(16) 0.0057(16) 0.0060(16)
C25 0.0312(19) 0.040(2) 0.052(2) 0.0019(17) 0.0026(17) 0.0007(16)
C12 0.042(2) 0.046(2) 0.041(2) -0.0133(17) 0.0083(17) 0.0044(17)
C23 0.037(2) 0.040(2) 0.048(2) 0.0024(17) 0.0007(17) -0.0045(16)
C36 0.043(2) 0.043(2) 0.056(3) 0.0002(19) 0.0150(19) 0.0140(18)
C33 0.048(2) 0.060(3) 0.045(2) -0.012(2) 0.0029(19) 0.021(2)
C24 0.048(3) 0.078(4) 0.058(3) -0.004(3) -0.004(2) 0.033(2)
C34 0.053(3) 0.052(3) 0.047(2) 0.004(2) 0.014(2) 0.019(2)
C26 0.054(3) 0.086(4) 0.049(3) -0.009(3) -0.008(2) 0.036(3)
B1 0.036(2) 0.040(2) 0.048(3) 0.0086(19) 0.0017(19) 0.0067(18)
F8 0.0417(14) 0.081(2) 0.0563(16) -0.0041(14) -0.0034(12) 0.0246(13)
F7 0.0325(14) 0.137(3) 0.097(3) -0.006(2) 0.0061(15) -0.0005(17)
F5 0.074(3) 0.263(7) 0.066(2) 0.021(3) 0.002(2) 0.003(3)
B2 0.031(2) 0.045(3) 0.071(3) 0.009(2) -0.010(2) 0.0047(18)
F6 0.093(3) 0.057(2) 0.430(11) 0.042(4) -0.045(5) 0.013(2)

loop_
_atom_type_symbol
_atom_type_description
_atom_type_scat_dispersion_real
_atom_type_scat_dispersion_imag
_atom_type_scat_source
C C 0.0181 0.0091 'International Tables Vol C Tables 4.2.6.8 and 6.1.1.4'
H H 0.0000 0.0000 'International Tables Vol C Tables 4.2.6.8 and 6.1.1.4'
B B 0.0090 0.0039 'International Tables Vol C Tables 4.2.6.8 and 6.1.1.4'
N N 0.0311 0.0180 'International Tables Vol C Tables 4.2.6.8 and 6.1.1.4'
F F 0.0727 0.0534 'International Tables Vol C Tables 4.2.6.8 and 6.1.1.4'
Fe Fe -1.1336 3.1974 'International Tables Vol C Tables 4.2.6.8 and 6.1.1.4'

loop_
_exptl_crystal_face_index_h
_exptl_crystal_face_index_k
_exptl_crystal_face_index_l
_exptl_crystal_face_perp_dist
4 5 -2 0.0828
0 0 -14 0.0375
0 0 14 0.0037
5 -3 -9 0.1123
-5 3 6 0.1656
-1 -6 2 0.0631
-5 -4 1 0.1071
-6 1 0 0.1158
3 -6 2 0.0996
6 0 0 0.1108

loop_
_geom_angle_atom_site_label_1
_geom_angle_atom_site_label_2
_geom_angle_atom_site_label_3
_geom_angle
_geom_angle_site_symmetry_1
_geom_angle_site_symmetry_3
_geom_angle_publ_flag
N8 Fe1 N4 104.19(12) . . ?
N8 Fe1 N2 98.70(12) . . ?
N8 Fe1 N7 78.72(12) . . ?
N8 Fe1 N9 78.45(12) . . ?
N8 Fe1 N3 174.53(12) . . ?
N4 Fe1 N2 157.06(13) . . ?
N7 Fe1 N4 91.81(12) . . ?
N7 Fe1 N2 94.11(12) . . ?
N9 Fe1 N4 93.05(13) . . ?
N9 Fe1 N2 90.03(13) . . ?
N9 Fe1 N7 157.16(13) . . ?
N3 Fe1 N4 78.53(13) . . ?
N3 Fe1 N2 78.53(13) . . ?
N3 Fe1 N7 106.09(12) . . ?
N3 Fe1 N9 96.75(12) . . ?
C15 N8 Fe1 120.2(2) . . ?
C19 N8 Fe1 119.6(2) . . ?
C19 N8 C15 120.1(3) . . ?
N5 N4 Fe1 137.9(2) . . ?
N5 N4 C9 106.2(3) . . ?
C9 N4 Fe1 115.8(2) . . ?
N1 N2 Fe1 137.7(3) . . ?
N1 N2 C3 106.1(3) . . ?
C3 N2 Fe1 115.3(2) . . ?
N2 N1 H1 124.4 . . ?
N2 N1 C1 111.1(3) . . ?
C1 N1 H1 124.4 . . ?
N9 N10 H10 124.7 . . ?
C22 N10 H10 124.7 . . ?
C22 N10 N9 110.6(3) . . ?
N6 N7 Fe1 138.2(3) . . ?
N6 N7 C14 106.5(3) . . ?
C14 N7 Fe1 115.3(2) . . ?
N10 N9 Fe1 137.2(3) . . ?
C20 N9 Fe1 116.2(2) . . ?
C20 N9 N10 106.2(3) . . ?
C4 N3 Fe1 119.6(2) . . ?
C8 N3 Fe1 119.6(3) . . ?
C8 N3 C4 120.5(3) . . ?
C31 N14 C32 117.9(3) . . ?
N4 N5 H5 124.7 . . ?
N4 N5 C11 110.7(3) . . ?
C11 N5 H5 124.7 . . ?
N12 N13 C28 112.6(3) . . ?
N16 N17 C38 112.5(3) . . ?
C42 N18 C41 118.1(4) . . ?
N7 N6 H6 124.7 . . ?
N7 N6 C12 110.6(3) . . ?
C12 N6 H6 124.7 . . ?
N13 N12 C27 113.9(3) . . ?
N17 N16 C37 111.8(3) . . ?
C24 N11 C23 117.3(4) . . ?
N2 C3 C4 114.9(3) . . ?
N2 C3 C2 109.9(3) . . ?
C2 C3 C4 135.1(3) . . ?
N8 C15 C14 110.3(3) . . ?
N8 C15 C16 121.3(3) . . ?
C16 C15 C14 128.4(3) . . ?
N9 C20 C19 114.6(3) . . ?
N9 C20 C21 109.9(3) . . ?
C21 C20 C19 135.5(4) . . ?
N7 C14 C15 115.5(3) . . ?
N7 C14 C13 109.4(3) . . ?
C13 C14 C15 135.0(4) . . ?
N8 C19 C20 110.6(3) . . ?
N8 C19 C18 120.9(3) . . ?
C18 C19 C20 128.4(3) . . ?
N4 C9 C8 115.1(3) . . ?
N4 C9 C10 110.3(3) . . ?
C10 C9 C8 134.4(4) . . ?
C34 N15 C33 117.6(4) . . ?
N3 C4 C3 110.6(3) . . ?
N3 C4 C5 121.1(3) . . ?
C5 C4 C3 128.4(4) . . ?
N3 C8 C9 110.8(3) . . ?
N3 C8 C7 120.8(4) . . ?
C7 C8 C9 128.2(3) . . ?
C30 C28 N13 117.6(3) . . ?
C30 C28 C29 119.8(4) . . ?
C29 C28 N13 122.5(4) . . ?
C19 C18 H18 120.4 . . ?
C19 C18 C17 119.2(4) . . ?
C17 C18 H18 120.4 . . ?
C28 C30 H30 120.9 . . ?
C28 C30 C32 118.2(4) . . ?
C32 C30 H30 120.9 . . ?
C3 C2 H2 127.7 . . ?
C1 C2 C3 104.7(3) . . ?
C1 C2 H2 127.7 . . ?
C15 C16 H16 120.6 . . ?
C15 C16 C17 118.9(3) . . ?
C17 C16 H16 120.6 . . ?
C28 C29 H29 121.2 . . ?
C31 C29 C28 117.6(4) . . ?
C31 C29 H29 121.2 . . ?
N14 C31 C29 123.5(4) . . ?
N14 C31 H31 118.3 . . ?
C29 C31 H31 118.3 . . ?
C39 C38 N17 116.8(3) . . ?
C39 C38 C40 120.3(4) . . ?
C40 C38 N17 122.8(4) . . ?
C14 C13 H13 127.8 . . ?
C12 C13 C14 104.4(4) . . ?
C12 C13 H13 127.8 . . ?
N1 C1 C2 108.1(3) . . ?
N1 C1 H1A 125.9 . . ?
C2 C1 H1A 125.9 . . ?
C8 C7 H7 120.6 . . ?
C6 C7 C8 118.8(4) . . ?
C6 C7 H7 120.6 . . ?
N10 C22 H22 125.7 . . ?
N10 C22 C21 108.5(3) . . ?
C21 C22 H22 125.7 . . ?
N14 C32 C30 122.8(4) . . ?
N14 C32 H32 118.6 . . ?
C30 C32 H32 118.6 . . ?
C18 C17 H17 120.3 . . ?
C16 C17 C18 119.5(4) . . ?
C16 C17 H17 120.3 . . ?
C35 C37 N16 123.2(4) . . ?
C35 C37 C36 120.8(4) . . ?
C36 C37 N16 116.0(4) . . ?
C7 C6 H6A 120.0 . . ?
C7 C6 C5 120.1(3) . . ?
C5 C6 H6A 120.0 . . ?
C20 C21 H21 127.6 . . ?
C22 C21 C20 104.8(3) . . ?
C22 C21 H21 127.6 . . ?
C4 C5 C6 118.5(4) . . ?
C4 C5 H5A 120.7 . . ?
C6 C5 H5A 120.7 . . ?
C37 C35 H35 121.4 . . ?
C37 C35 C33 117.1(4) . . ?
C33 C35 H35 121.4 . . ?
C38 C39 H39 121.1 . . ?
C38 C39 C41 117.8(4) . . ?
C41 C39 H39 121.1 . . ?
N18 C42 H42 118.3 . . ?
N18 C42 C40 123.4(4) . . ?
C40 C42 H42 118.3 . . ?
C9 C10 H10A 127.7 . . ?
C11 C10 C9 104.6(4) . . ?
C11 C10 H10A 127.7 . . ?
C25 C27 N12 116.6(4) . . ?
C25 C27 C26 119.6(4) . . ?
C26 C27 N12 123.8(4) . . ?
C38 C40 H40 121.2 . . ?
C42 C40 C38 117.6(4) . . ?
C42 C40 H40 121.2 . . ?
N5 C11 C10 108.1(4) . . ?
N5 C11 H11 125.9 . . ?
C10 C11 H11 125.9 . . ?
N18 C41 C39 122.7(4) . . ?
N18 C41 H41 118.6 . . ?
C39 C41 H41 118.6 . . ?
C27 C25 H25 120.9 . . ?
C27 C25 C23 118.2(4) . . ?
C23 C25 H25 120.9 . . ?
N6 C12 C13 109.1(4) . . ?
N6 C12 H12 125.5 . . ?
C13 C12 H12 125.5 . . ?
N11 C23 C25 123.5(4) . . ?
N11 C23 H23 118.2 . . ?
C25 C23 H23 118.2 . . ?
C37 C36 H36 121.3 . . ?
C34 C36 C37 117.3(4) . . ?
C34 C36 H36 121.3 . . ?
N15 C33 C35 123.1(5) . . ?
N15 C33 H33 118.5 . . ?
C35 C33 H33 118.5 . . ?
N11 C24 H24 118.2 . . ?
N11 C24 C26 123.6(5) . . ?
C26 C24 H24 118.2 . . ?
N15 C34 C36 124.0(5) . . ?
N15 C34 H34 118.0 . . ?
C36 C34 H34 118.0 . . ?
C27 C26 C24 117.8(5) . . ?
C27 C26 H26 121.1 . . ?
C24 C26 H26 121.1 . . ?
F4 B1 F2 110.2(4) . . ?
F4 B1 F3 109.5(4) . . ?
F1 B1 F4 109.7(4) . . ?
F1 B1 F2 109.7(4) . . ?
F1 B1 F3 108.4(4) . . ?
F3 B1 F2 109.3(4) . . ?
F8 B2 F5 109.5(2) . . ?
F7 B2 F8 114.9(3) . . ?
F7 B2 F5 108.6(3) . . ?
F6 B2 F8 108.9(4) . . ?
F6 B2 F7 110.1(2) . . ?
F6 B2 F5 104.3(6) . . ?

loop_
_geom_bond_atom_site_label_1
_geom_bond_atom_site_label_2
_geom_bond_distance
_geom_bond_site_symmetry_2
_geom_bond_publ_flag
Fe1 N8 1.952(3) . ?
Fe1 N4 2.002(3) . ?
Fe1 N2 2.003(3) . ?
Fe1 N7 2.001(3) . ?
Fe1 N9 1.995(3) . ?
Fe1 N3 1.955(3) . ?
F4 B1 1.385(6) . ?
F1 B1 1.382(5) . ?
F2 B1 1.397(6) . ?
F3 B1 1.397(6) . ?
N8 C15 1.358(5) . ?
N8 C19 1.354(5) . ?
N4 N5 1.340(4) . ?
N4 C9 1.342(5) . ?
N2 N1 1.340(4) . ?
N2 C3 1.350(5) . ?
N1 H1 0.8600 . ?
N1 C1 1.342(5) . ?
N10 H10 0.8600 . ?
N10 N9 1.352(4) . ?
N10 C22 1.334(5) . ?
N7 N6 1.338(4) . ?
N7 C14 1.361(5) . ?
N9 C20 1.341(5) . ?
N3 C4 1.352(5) . ?
N3 C8 1.351(5) . ?
N14 C31 1.326(6) . ?
N14 C32 1.346(5) . ?
N5 H5 0.8600 . ?
N5 C11 1.344(5) . ?
N13 N12 1.243(5) . ?
N13 C28 1.432(5) . ?
N17 N16 1.260(5) . ?
N17 C38 1.429(5) . ?
N18 C42 1.328(6) . ?
N18 C41 1.352(5) . ?
N6 H6 0.8600 . ?
N6 C12 1.339(6) . ?
N12 C27 1.435(5) . ?
N16 C37 1.428(5) . ?
N11 C23 1.333(6) . ?
N11 C24 1.327(6) . ?
C3 C4 1.460(5) . ?
C3 C2 1.402(6) . ?
C15 C14 1.449(5) . ?
C15 C16 1.384(5) . ?
C20 C19 1.460(5) . ?
C20 C21 1.401(5) . ?
C14 C13 1.406(5) . ?
C19 C18 1.381(5) . ?
C9 C8 1.454(5) . ?
C9 C10 1.394(6) . ?
N15 C33 1.347(7) . ?
N15 C34 1.342(7) . ?
C4 C5 1.389(5) . ?
C8 C7 1.391(5) . ?
C28 C30 1.372(6) . ?
C28 C29 1.392(5) . ?
C18 H18 0.9300 . ?
C18 C17 1.398(6) . ?
C30 H30 0.9300 . ?
C30 C32 1.382(6) . ?
C2 H2 0.9300 . ?
C2 C1 1.376(6) . ?
C16 H16 0.9300 . ?
C16 C17 1.389(6) . ?
C29 H29 0.9300 . ?
C29 C31 1.381(6) . ?
C31 H31 0.9300 . ?
C38 C39 1.377(6) . ?
C38 C40 1.391(6) . ?
C13 H13 0.9300 . ?
C13 C12 1.374(6) . ?
C1 H1A 0.9300 . ?
C7 H7 0.9300 . ?
C7 C6 1.386(6) . ?
C22 H22 0.9300 . ?
C22 C21 1.370(6) . ?
C32 H32 0.9300 . ?
C17 H17 0.9300 . ?
C37 C35 1.370(6) . ?
C37 C36 1.406(6) . ?
C6 H6A 0.9300 . ?
C6 C5 1.394(6) . ?
C21 H21 0.9300 . ?
C5 H5A 0.9300 . ?
C35 H35 0.9300 . ?
C35 C33 1.398(6) . ?
C39 H39 0.9300 . ?
C39 C41 1.383(6) . ?
C42 H42 0.9300 . ?
C42 C40 1.378(6) . ?
C10 H10A 0.9300 . ?
C10 C11 1.373(6) . ?
C27 C25 1.370(6) . ?
C27 C26 1.381(7) . ?
C40 H40 0.9300 . ?
C11 H11 0.9300 . ?
C41 H41 0.9300 . ?
C25 H25 0.9300 . ?
C25 C23 1.381(6) . ?
C12 H12 0.9300 . ?
C23 H23 0.9300 . ?
C36 H36 0.9300 . ?
C36 C34 1.361(7) . ?
C33 H33 0.9300 . ?
C24 H24 0.9300 . ?
C24 C26 1.385(7) . ?
C34 H34 0.9300 . ?
C26 H26 0.9300 . ?
F8 B2 1.345(2) . ?
F7 B2 1.345(2) . ?
F5 B2 1.348(2) . ?
B2 F6 1.343(2) . ?

loop_
_geom_torsion_atom_site_label_1
_geom_torsion_atom_site_label_2
_geom_torsion_atom_site_label_3
_geom_torsion_atom_site_label_4
_geom_torsion
_geom_torsion_site_symmetry_1
_geom_torsion_site_symmetry_2
_geom_torsion_site_symmetry_3
_geom_torsion_site_symmetry_4
_geom_torsion_publ_flag
Fe1 N8 C15 C14 1.2(4) . . . . ?
Fe1 N8 C15 C16 179.1(3) . . . . ?
Fe1 N8 C19 C20 3.3(4) . . . . ?
Fe1 N8 C19 C18 -176.9(3) . . . . ?
Fe1 N4 N5 C11 177.6(3) . . . . ?
Fe1 N4 C9 C8 -2.4(4) . . . . ?
Fe1 N4 C9 C10 -178.4(3) . . . . ?
Fe1 N2 N1 C1 -169.3(3) . . . . ?
Fe1 N2 C3 C4 -9.8(4) . . . . ?
Fe1 N2 C3 C2 171.5(2) . . . . ?
Fe1 N7 N6 C12 178.8(3) . . . . ?
Fe1 N7 C14 C15 -1.0(4) . . . . ?
Fe1 N7 C14 C13 -179.1(2) . . . . ?
Fe1 N9 C20 C19 -6.2(4) . . . . ?
Fe1 N9 C20 C21 174.7(3) . . . . ?
Fe1 N3 C4 C3 5.0(4) . . . . ?
Fe1 N3 C4 C5 -174.4(3) . . . . ?
Fe1 N3 C8 C9 0.9(4) . . . . ?
Fe1 N3 C8 C7 177.3(3) . . . . ?
N8 C15 C14 N7 -0.1(4) . . . . ?
N8 C15 C14 C13 177.4(4) . . . . ?
N8 C15 C16 C17 -2.2(5) . . . . ?
N8 C19 C18 C17 -2.2(5) . . . . ?
N4 N5 C11 C10 -0.1(5) . . . . ?
N4 C9 C8 N3 1.0(4) . . . . ?
N4 C9 C8 C7 -175.0(3) . . . . ?
N4 C9 C10 C11 0.5(5) . . . . ?
N2 N1 C1 C2 1.2(4) . . . . ?
N2 C3 C4 N3 3.3(4) . . . . ?
N2 C3 C4 C5 -177.3(4) . . . . ?
N2 C3 C2 C1 0.7(4) . . . . ?
N1 N2 C3 C4 178.8(3) . . . . ?
N1 N2 C3 C2 0.0(4) . . . . ?
N10 N9 C20 C19 179.2(3) . . . . ?
N10 N9 C20 C21 0.1(4) . . . . ?
N10 C22 C21 C20 0.1(4) . . . . ?
N7 N6 C12 C13 -0.2(5) . . . . ?
N7 C14 C13 C12 0.0(4) . . . . ?
N9 N10 C22 C21 0.0(4) . . . . ?
N9 C20 C19 N8 2.0(4) . . . . ?
N9 C20 C19 C18 -177.7(4) . . . . ?
N9 C20 C21 C22 -0.1(4) . . . . ?
N3 C4 C5 C6 -2.4(5) . . . . ?
N3 C8 C7 C6 -3.3(5) . . . . ?
N5 N4 C9 C8 175.4(3) . . . . ?
N5 N4 C9 C10 -0.6(4) . . . . ?
N13 N12 C27 C25 -168.5(4) . . . . ?
N13 N12 C27 C26 11.9(7) . . . . ?
N13 C28 C30 C32 -177.7(3) . . . . ?
N13 C28 C29 C31 179.2(3) . . . . ?
N17 N16 C37 C35 25.4(5) . . . . ?
N17 N16 C37 C36 -155.6(4) . . . . ?
N17 C38 C39 C41 -177.1(3) . . . . ?
N17 C38 C40 C42 178.9(4) . . . . ?
N18 C42 C40 C38 -1.5(6) . . . . ?
N6 N7 C14 C15 178.0(3) . . . . ?
N6 N7 C14 C13 -0.1(4) . . . . ?
N12 N13 C28 C30 152.4(4) . . . . ?
N12 N13 C28 C29 -29.2(5) . . . . ?
N12 C27 C25 C23 -179.2(4) . . . . ?
N12 C27 C26 C24 179.6(5) . . . . ?
N16 N17 C38 C39 146.9(4) . . . . ?
N16 N17 C38 C40 -33.4(5) . . . . ?
N16 C37 C35 C33 -177.8(4) . . . . ?
N16 C37 C36 C34 178.3(4) . . . . ?
N11 C24 C26 C27 -0.8(10) . . . . ?
C3 N2 N1 C1 -0.7(4) . . . . ?
C3 C4 C5 C6 178.3(4) . . . . ?
C3 C2 C1 N1 -1.1(4) . . . . ?
C15 N8 C19 C20 -179.8(3) . . . . ?
C15 N8 C19 C18 0.0(5) . . . . ?
C15 C14 C13 C12 -177.6(4) . . . . ?
C15 C16 C17 C18 -0.1(6) . . . . ?
C20 C19 C18 C17 177.5(4) . . . . ?
C14 N7 N6 C12 0.1(4) . . . . ?
C14 C15 C16 C17 175.4(3) . . . . ?
C14 C13 C12 N6 0.1(5) . . . . ?
C19 N8 C15 C14 -175.7(3) . . . . ?
C19 N8 C15 C16 2.3(5) . . . . ?
C19 C20 C21 C22 -178.9(4) . . . . ?
C19 C18 C17 C16 2.3(6) . . . . ?
C9 N4 N5 C11 0.4(4) . . . . ?
C9 C8 C7 C6 172.4(4) . . . . ?
C9 C10 C11 N5 -0.2(5) . . . . ?
C4 N3 C8 C9 -173.2(3) . . . . ?
C4 N3 C8 C7 3.2(5) . . . . ?
C4 C3 C2 C1 -177.7(4) . . . . ?
C8 N3 C4 C3 179.1(3) . . . . ?
C8 N3 C4 C5 -0.3(5) . . . . ?
C8 C9 C10 C11 -174.4(4) . . . . ?
C8 C7 C6 C5 0.5(6) . . . . ?
C28 N13 N12 C27 -178.9(3) . . . . ?
C28 C30 C32 N14 -1.7(6) . . . . ?
C28 C29 C31 N14 -1.2(6) . . . . ?
C30 C28 C29 C31 -2.4(5) . . . . ?
C2 C3 C4 N3 -178.4(4) . . . . ?
C2 C3 C4 C5 1.0(7) . . . . ?
C16 C15 C14 N7 -177.9(3) . . . . ?
C16 C15 C14 C13 -0.4(7) . . . . ?
C29 C28 C30 C32 3.8(6) . . . . ?
C31 N14 C32 C30 -1.8(6) . . . . ?
C38 N17 N16 C37 -178.4(3) . . . . ?
C38 C39 C41 N18 -2.2(6) . . . . ?
C7 C6 C5 C4 2.3(6) . . . . ?
C22 N10 N9 Fe1 -172.9(3) . . . . ?
C22 N10 N9 C20 0.0(4) . . . . ?
C32 N14 C31 C29 3.3(6) . . . . ?
C37 C35 C33 N15 -1.5(6) . . . . ?
C37 C36 C34 N15 0.2(7) . . . . ?
C21 C20 C19 N8 -179.2(4) . . . . ?
C21 C20 C19 C18 1.1(7) . . . . ?
C35 C37 C36 C34 -2.6(6) . . . . ?
C39 C38 C40 C42 -1.4(6) . . . . ?
C42 N18 C41 C39 -0.6(6) . . . . ?
C10 C9 C8 N3 175.7(4) . . . . ?
C10 C9 C8 C7 -0.3(7) . . . . ?
C27 C25 C23 N11 -0.1(6) . . . . ?
C40 C38 C39 C41 3.2(6) . . . . ?
C41 N18 C42 C40 2.5(6) . . . . ?
C25 C27 C26 C24 0.1(8) . . . . ?
C23 N11 C24 C26 1.0(8) . . . . ?
C36 C37 C35 C33 3.2(6) . . . . ?
C33 N15 C34 C36 1.5(6) . . . . ?
C24 N11 C23 C25 -0.5(7) . . . . ?
C34 N15 C33 C35 -0.8(6) . . . . ?
C26 C27 C25 C23 0.4(7) . . . . ?

loop_
_exptl_oxdiff_crystal_face_indexfrac_h
_exptl_oxdiff_crystal_face_indexfrac_k
_exptl_oxdiff_crystal_face_indexfrac_l
_exptl_oxdiff_crystal_face_x
_exptl_oxdiff_crystal_face_y
_exptl_oxdiff_crystal_face_z
3.5658 5.1099 -1.9441 0.2309 0.9653 0.1216
0.1956 -0.1938 -14.4262 0.9570 -0.2293 -0.1775
0.1296 -0.0073 14.3278 -0.9456 0.2260 0.2339
4.8581 -2.9936 -8.9470 0.6654 -0.1601 0.7291
-5.4289 3.3246 5.8464 -0.4690 0.1133 -0.8759
-0.5906 -6.4134 2.4463 -0.2157 -0.8995 0.3799
-4.8328 -3.8268 1.4525 -0.2142 -0.8966 -0.3875
-6.2562 0.5843 -0.2329 -0.1008 -0.4249 -0.8996
2.8774 -5.9254 2.2656 -0.1339 -0.5561 0.8202
6.2502 -0.0238 0.0190 0.1185 0.4989 0.8585
